data_7229810
loop_
_publ_author_name
'You, Li-Xin'
'Zhao, Bai-Bei'
'Liu, Hui-Jie'
'Wang, Shu-Ju'
'Xiong, Gang'
'He, Yong-Ke'
'Ding, Fu'
'Joos, Jonas J.'
'Smet, Philippe F.'
'Sun, Ya-Guang'

_publ_section_title
;
 2D and 3D lanthanide metal--organic frameworks constructed from three
 benzenedicarboxylate ligands: synthesis, structure and luminescent
 properties
;
_journal_issue 5
_journal_name_full CrystEngComm
_journal_page_first 615
_journal_paper_doi 10.1039/C7CE01773A
_journal_volume 20
_journal_year 2018
_chemical_formula_moiety 'C26 H19 Dy N2 O10'
_chemical_formula_sum 'C26 H19 Dy N2 O10'
_chemical_formula_weight 681.93
_space_group_crystal_system monoclinic
_space_group_IT_number 14
_space_group_name_Hall '-P 2ybc'
_space_group_name_H-M_alt 'P 1 21/c 1'
_symmetry_space_group_name_Hall '-P 2ybc'
_symmetry_space_group_name_H-M 'P 1 21/c 1'
_atom_sites_solution_hydrogens mixed
_atom_sites_solution_primary direct
_audit_block_doi 10.5517/cc1j7mlz
_audit_creation_date 2017-12-04
_audit_creation_method
;
Olex2 1.2
(compiled 2016.09.09 svn.r3337 for OlexSys, GUI svn.r5227)
;
_audit_update_record
;
2015-06-18 deposited with the CCDC.
2017-12-27 downloaded from the CCDC.
;
_cell_angle_alpha 90
_cell_angle_beta 104.47(3)
_cell_angle_gamma 90
_cell_formula_units_Z 4
_cell_length_a 14.708(3)
_cell_length_b 16.437(3)
_cell_length_c 10.219(2)
_cell_measurement_reflns_used 5790
_cell_measurement_temperature 293
_cell_measurement_theta_max 27.5
_cell_measurement_theta_min 3.0
_cell_volume 2392.1(9)
_computing_cell_refinement
;
CrystalClear-SM Expert 2.0 r1 (Rigaku, 2009)
;
_computing_data_collection
;
CrystalClear-SM Expert 2.0 r1 (Rigaku, 2009)
;
_computing_data_reduction
;
CrystalClear-SM Expert 2.0 r1 (Rigaku, 2009)
;
_computing_molecular_graphics 'Olex2 (Dolomanov et al., 2009)'
_computing_publication_material 'Olex2 (Dolomanov et al., 2009)'
_computing_structure_refinement 'ShelXL (Sheldrick, 2015)'
_computing_structure_solution 'ShelXS (Sheldrick, 2008)'
_diffrn_ambient_temperature 293
_diffrn_detector CCD
_diffrn_detector_area_resol_mean 13.6612
_diffrn_measured_fraction_theta_full 0.998
_diffrn_measured_fraction_theta_max 0.994
_diffrn_measurement_details
;
scan:
    Number of images: 180
               Slice: -60.0000 - 120.0000
         Image width: 1.0000
            Exp time: 16.0000
       Rotation axis: Omega
               Omega: 0.0000
                 Chi: 54.0000
                 Phi: 0.0000
                 XTD: 50.1657
              2theta: 29.8527
scan:
    Number of images: 180
               Slice: -60.0000 - 120.0000
         Image width: 1.0000
            Exp time: 16.0000
       Rotation axis: Omega
               Omega: 0.0000
                 Chi: 54.0000
                 Phi: 120.0000
                 XTD: 50.1657
              2theta: 29.8527
scan:
    Number of images: 180
               Slice: -60.0000 - 120.0000
         Image width: 1.0000
            Exp time: 16.0000
       Rotation axis: Omega
               Omega: 0.0000
                 Chi: 54.0000
                 Phi: 240.0000
                 XTD: 50.1657
              2theta: 29.8527
;
_diffrn_measurement_device
;
XtaLABmini: Fixed Chi 2 circle
;
_diffrn_measurement_device_type 'Rigaku Mercury375R (2x2 bin mode)'
_diffrn_measurement_method 'profile data from \w-scans'
_diffrn_measurement_specimen_support Fiber
_diffrn_orient_matrix_type d*Trek
_diffrn_orient_matrix_UB_11 0.044652
_diffrn_orient_matrix_UB_12 0.037262
_diffrn_orient_matrix_UB_13 0.082654
_diffrn_orient_matrix_UB_21 0.027506
_diffrn_orient_matrix_UB_22 0.042342
_diffrn_orient_matrix_UB_23 -0.033948
_diffrn_orient_matrix_UB_31 -0.044935
_diffrn_orient_matrix_UB_32 0.048369
_diffrn_orient_matrix_UB_33 0.023921
_diffrn_radiation_monochromator 'Graphite Monochromator'
_diffrn_radiation_type MoK\a
_diffrn_radiation_wavelength 0.71073
_diffrn_reflns_av_R_equivalents 0.0852
_diffrn_reflns_av_unetI/netI 0.0638
_diffrn_reflns_Laue_measured_fraction_full 0.998
_diffrn_reflns_Laue_measured_fraction_max 0.994
_diffrn_reflns_limit_h_max 19
_diffrn_reflns_limit_h_min -19
_diffrn_reflns_limit_k_max 21
_diffrn_reflns_limit_k_min -21
_diffrn_reflns_limit_l_max 13
_diffrn_reflns_limit_l_min -13
_diffrn_reflns_number 24280
_diffrn_reflns_point_group_measured_fraction_full 0.998
_diffrn_reflns_point_group_measured_fraction_max 0.994
_diffrn_reflns_theta_full 25.242
_diffrn_reflns_theta_max 27.523
_diffrn_reflns_theta_min 3.048
_diffrn_source 'Sealed Tube'
_diffrn_source_current 12.0
_diffrn_source_power 0.6
_diffrn_source_voltage 50.0
_exptl_absorpt_coefficient_mu 3.190
_exptl_absorpt_correction_T_max 0.998
_exptl_absorpt_correction_T_min 0.993
_exptl_absorpt_correction_type numerical
_exptl_crystal_colour Colorless
_exptl_crystal_density_diffrn 1.893
_exptl_crystal_description Prism
_exptl_crystal_F_000 1340
_exptl_crystal_size_max 0.2
_exptl_crystal_size_mid 0.2
_exptl_crystal_size_min 0.2
_refine_diff_density_max 1.066
_refine_diff_density_min -1.781
_refine_diff_density_rms 0.146
_refine_ls_extinction_method none
_refine_ls_goodness_of_fit_ref 1.115
_refine_ls_hydrogen_treatment mixed
_refine_ls_matrix_type full
_refine_ls_number_parameters 363
_refine_ls_number_reflns 5480
_refine_ls_number_restraints 7
_refine_ls_restrained_S_all 1.116
_refine_ls_R_factor_all 0.0569
_refine_ls_R_factor_gt 0.0435
_refine_ls_shift/su_max 0.001
_refine_ls_shift/su_mean 0.000
_refine_ls_structure_factor_coef Fsqd
_refine_ls_weighting_details 'w=1/[\s^2^(Fo^2^)+(0.0342P)^2^+2.1087P] where P=(Fo^2^+2Fc^2^)/3'
_refine_ls_weighting_scheme calc
_refine_ls_wR_factor_gt 0.0954
_refine_ls_wR_factor_ref 0.1018
_reflns_Friedel_coverage 0.000
_reflns_number_gt 4595
_reflns_number_total 5480
_reflns_threshold_expression 'I > 2\s(I)'
_cod_data_source_file c7ce01773a2.cif
_cod_data_source_block 434343
_cod_depositor_comments
;
The following automatic conversions were performed:

'_exptl_absorpt_correction_type' value 'Numerical' changed to
'numerical' according to
/home/data/users/saulius/crontab/automatic-downloads/rss-feeds/RSC/lib/dictionaries/cif_core.dic
dictionary named 'cif_core.dic' version 2.4.2 from 2011-04-26.

Automatic conversion script
Id: cif_fix_values 4973 2017-02-22 13:04:09Z antanas 

 Adding full bibliography for 7229803--7229819.cif.
;
_cod_database_code 7229810
_shelx_space_group_comment
;
The symmetry employed for this shelxl refinement is uniquely defined
by the following loop, which should always be used as a source of
symmetry information in preference to the above space-group names.
They are only intended as comments.
;
_olex2_refinement_description
;
1. Fixed Uiso
 At 1.2 times of:
  All C(H) groups
 At 1.5 times of:
  All O(H) groups, All O(H,H,H,H) groups
2. Restrained distances
 O9-H9A
 0.85 with sigma of 0.01
 H10B-O10
 0.85 with sigma of 0.01
 H10A-O10
 0.85 with sigma of 0.01
 H10B-H10A
 1.39 with sigma of 0.01
 H9B-H9A
 1.39 with sigma of 0.01
 O9-H9B
 0.85 with sigma of 0.01
3. Rigid bond restraints
 N2, C1
 with sigma for 1-2 distances of 0.01 and sigma for 1-3 distances of 0.01
4.a Rotating group:
 O10(H10A)
4.b Aromatic/amide H refined with riding coordinates:
 C7(H7), C9(H9), C16(H16), C20(H20), C11(H11), C18(H18), C25(H25), C24(H24),
 C26(H26), C23(H23), C2(H2), C4(H4), C1(H1), C5(H5)
4.c Idealised tetrahedral OH refined as rotating group:
 O5(H5A)
;
_shelx_shelxl_version_number 2016/6
_olex2_submission_special_instructions 'No special instructions were received'

loop_
_space_group_symop_operation_xyz
'x, y, z'
'-x, y+1/2, -z+1/2'
'-x, -y, -z'
'x, -y-1/2, z-1/2'

loop_
_atom_site_label
_atom_site_type_symbol
_atom_site_fract_x
_atom_site_fract_y
_atom_site_fract_z
_atom_site_U_iso_or_equiv
_atom_site_adp_type
_atom_site_occupancy
_atom_site_site_symmetry_order
_atom_site_calc_flag
_atom_site_refinement_flags_posn
_atom_site_refinement_flags_adp
C7 C 0.3637(4) 0.4585(3) 0.5522(5) 0.0248(11) Uani 1 1 d . .
H7 H 0.322286 0.494744 0.497969 0.030 Uiso 1 1 calc R .
C8 C 0.3956(4) 0.4730(3) 0.6911(5) 0.0220(11) Uani 1 1 d . .
O7 O 0.8050(2) 0.2577(2) 0.3126(4) 0.0241(8) Uani 1 1 d . .
Dy1 Dy 0.70032(2) 0.18689(2) 0.63314(2) 0.01789(8) Uani 1 1 d . .
O4 O 0.5918(3) 0.2380(2) 0.7410(4) 0.0267(8) Uani 1 1 d . .
O8 O 0.8164(3) 0.2281(3) 0.5292(4) 0.0359(10) Uani 1 1 d . .
C15 C 0.9374(4) 0.3076(3) 0.4766(5) 0.0226(11) Uani 1 1 d . .
C10 C 0.4896(4) 0.3520(3) 0.7162(5) 0.0208(10) Uani 1 1 d . .
C13 C 0.5649(4) 0.2966(3) 0.8000(5) 0.0223(11) Uani 1 1 d . .
C14 C 0.8458(4) 0.2615(3) 0.4369(5) 0.0204(10) Uani 1 1 d . .
C9 C 0.4585(4) 0.4199(3) 0.7728(5) 0.0242(11) Uani 1 1 d . .
H9 H 0.479737 0.429841 0.865009 0.029 Uiso 1 1 calc R .
C16 C 0.9928(4) 0.3062(3) 0.6093(5) 0.0246(11) Uani 1 1 d . .
H16 H 0.974301 0.275769 0.674895 0.030 Uiso 1 1 calc R .
C20 C 0.9671(4) 0.3522(3) 0.3788(5) 0.0243(11) Uani 1 1 d . .
H20 H 0.931269 0.351458 0.289867 0.029 Uiso 1 1 calc R .
C11 C 0.4555(4) 0.3361(3) 0.5775(5) 0.0250(11) Uani 1 1 d . .
H11 H 0.474573 0.289287 0.540712 0.030 Uiso 1 1 calc R .
C22 C 1.0812(4) 0.4442(3) 0.3059(6) 0.0273(11) Uani 1 1 d . .
C3 C 0.3631(4) 0.3769(4) 0.3450(6) 0.0309(13) Uani 1 1 d . .
C18 C 1.1042(4) 0.3967(4) 0.5458(6) 0.0309(13) Uani 1 1 d . .
H18 H 1.159276 0.426961 0.569601 0.037 Uiso 1 1 calc R .
O6 O 1.1231(4) 0.2957(3) 0.8656(5) 0.0715(18) Uani 1 1 d . .
C17 C 1.0763(4) 0.3509(3) 0.6426(5) 0.0287(12) Uani 1 1 d . .
N1 N 1.1360(4) 0.5308(3) 0.1020(6) 0.0428(13) Uani 1 1 d . .
C6 C 0.3940(4) 0.3893(3) 0.4948(5) 0.0247(11) Uani 1 1 d . .
C19 C 1.0496(4) 0.3977(3) 0.4121(5) 0.0248(11) Uani 1 1 d . .
C25 C 1.0964(5) 0.4578(4) 0.0791(7) 0.0488(18) Uani 1 1 d . .
H25 H 1.087866 0.435552 -0.006790 0.059 Uiso 1 1 calc R .
C21 C 1.1380(5) 0.3450(4) 0.7839(6) 0.0436(16) Uani 1 1 d . .
C24 C 1.1488(5) 0.5605(4) 0.2261(7) 0.0451(16) Uani 1 1 d . .
H24 H 1.176022 0.611736 0.243782 0.054 Uiso 1 1 calc R .
C26 C 1.0673(5) 0.4132(4) 0.1752(6) 0.0430(16) Uani 1 1 d . .
H26 H 1.038730 0.362842 0.153237 0.052 Uiso 1 1 calc R .
C23 C 1.1239(4) 0.5199(4) 0.3304(6) 0.0368(14) Uani 1 1 d . .
H23 H 1.135685 0.543016 0.416074 0.044 Uiso 1 1 calc R .
O2 O 0.3966(3) 0.5662(2) 0.8713(4) 0.0298(9) Uani 1 1 d . .
O3 O 0.5954(3) 0.3143(2) 0.9231(4) 0.0353(10) Uani 1 1 d . .
O1 O 0.2964(3) 0.5906(2) 0.6751(4) 0.0254(8) Uani 1 1 d . .
O10 O 0.7978(3) 0.0748(2) 0.6111(4) 0.0374(10) Uani 1 1 d D .
H10A H 0.809613 0.075118 0.531377 0.056 Uiso 1 1 d DGR .
O9 O 0.6758(3) 0.3342(3) 0.5648(4) 0.0363(10) Uani 1 1 d D .
C12 C 0.3614(4) 0.5476(3) 0.7492(5) 0.0232(11) Uani 1 1 d . .
C2 C 0.3255(5) 0.3044(5) 0.2882(7) 0.0513(19) Uani 1 1 d . .
H2 H 0.321266 0.258978 0.340538 0.062 Uiso 1 1 calc R .
N2 N 0.3058(5) 0.3664(5) 0.0655(6) 0.0644(19) Uani 1 1 d . U
C4 C 0.3725(5) 0.4402(5) 0.2580(6) 0.0540(19) Uani 1 1 d . .
H4 H 0.397092 0.489693 0.294678 0.065 Uiso 1 1 calc R .
C1 C 0.2928(6) 0.3031(5) 0.1416(8) 0.062(2) Uani 1 1 d . U
H1 H 0.262035 0.257070 0.099454 0.075 Uiso 1 1 calc R .
C5 C 0.3470(7) 0.4317(6) 0.1222(8) 0.071(2) Uani 1 1 d . .
H5 H 0.359323 0.473661 0.068137 0.086 Uiso 1 1 calc R .
O5 O 1.2088(3) 0.3949(3) 0.8118(5) 0.0570(14) Uani 1 1 d . .
H5A H 1.238258 0.388634 0.890608 0.086 Uiso 1 1 calc GR .
H9A H 0.689(5) 0.353(5) 0.494(4) 0.086 Uiso 1 1 d DR .
H10B H 0.794(6) 0.0258(11) 0.634(5) 0.086 Uiso 1 1 d DR .
H9B H 0.6166(11) 0.330(5) 0.551(7) 0.086 Uiso 1 1 d DR .

loop_
_atom_site_aniso_label
_atom_site_aniso_U_11
_atom_site_aniso_U_22
_atom_site_aniso_U_33
_atom_site_aniso_U_23
_atom_site_aniso_U_13
_atom_site_aniso_U_12
C7 0.027(3) 0.024(3) 0.024(3) 0.002(2) 0.007(2) 0.002(2)
C8 0.028(3) 0.016(2) 0.022(3) 0.003(2) 0.005(2) 0.004(2)
O7 0.0247(19) 0.026(2) 0.0189(18) 0.0038(15) 0.0005(15) 0.0027(15)
Dy1 0.02271(14) 0.01741(13) 0.01317(13) -0.00049(9) 0.00376(9) -0.00190(9)
O4 0.031(2) 0.0230(19) 0.026(2) -0.0016(15) 0.0072(17) 0.0092(16)
O8 0.035(2) 0.051(3) 0.025(2) 0.0069(19) 0.0137(18) -0.013(2)
C15 0.026(3) 0.022(3) 0.020(3) 0.002(2) 0.005(2) 0.001(2)
C10 0.026(3) 0.018(3) 0.017(2) 0.0022(19) 0.002(2) 0.006(2)
C13 0.025(3) 0.024(3) 0.017(2) 0.001(2) 0.002(2) 0.000(2)
C14 0.023(3) 0.020(2) 0.019(2) 0.0015(19) 0.008(2) 0.0014(19)
C9 0.031(3) 0.026(3) 0.014(2) -0.001(2) 0.003(2) 0.004(2)
C16 0.029(3) 0.028(3) 0.015(2) 0.004(2) 0.002(2) -0.003(2)
C20 0.028(3) 0.026(3) 0.018(3) 0.000(2) 0.005(2) -0.004(2)
C11 0.025(3) 0.027(3) 0.021(3) -0.007(2) 0.001(2) 0.004(2)
C22 0.028(3) 0.027(3) 0.030(3) 0.004(2) 0.012(2) -0.002(2)
C3 0.033(3) 0.038(3) 0.020(3) -0.001(2) 0.003(2) 0.012(3)
C18 0.025(3) 0.036(3) 0.030(3) 0.001(2) 0.004(2) -0.007(2)
O6 0.094(5) 0.070(4) 0.032(3) 0.017(3) -0.020(3) -0.027(3)
C17 0.030(3) 0.033(3) 0.020(3) -0.002(2) 0.001(2) -0.003(2)
N1 0.046(3) 0.045(3) 0.040(3) 0.011(3) 0.017(3) -0.010(3)
C6 0.027(3) 0.028(3) 0.019(3) -0.002(2) 0.005(2) 0.005(2)
C19 0.026(3) 0.025(3) 0.022(3) 0.004(2) 0.004(2) -0.004(2)
C25 0.068(5) 0.048(4) 0.038(4) -0.006(3) 0.027(4) -0.018(4)
C21 0.043(4) 0.056(4) 0.027(3) -0.003(3) -0.002(3) -0.003(3)
C24 0.053(4) 0.029(3) 0.051(4) 0.005(3) 0.008(3) -0.014(3)
C26 0.056(4) 0.042(4) 0.035(4) -0.005(3) 0.021(3) -0.021(3)
C23 0.046(4) 0.029(3) 0.036(3) -0.001(3) 0.010(3) -0.010(3)
O2 0.036(2) 0.030(2) 0.0211(19) -0.0035(16) 0.0026(16) 0.0121(17)
O3 0.042(2) 0.040(2) 0.017(2) -0.0052(16) -0.0058(18) 0.0198(19)
O1 0.033(2) 0.0212(19) 0.0211(19) -0.0005(15) 0.0043(16) 0.0074(15)
O10 0.047(2) 0.030(2) 0.042(3) 0.0005(19) 0.025(2) 0.007(2)
O9 0.048(3) 0.030(2) 0.031(2) 0.0071(18) 0.010(2) -0.003(2)
C12 0.033(3) 0.019(3) 0.019(3) 0.001(2) 0.009(2) 0.002(2)
C2 0.058(5) 0.053(5) 0.040(4) -0.018(3) 0.006(4) -0.005(3)
N2 0.057(4) 0.095(6) 0.033(3) 0.011(3) -0.003(3) 0.007(4)
C4 0.071(5) 0.065(5) 0.024(3) 0.006(3) 0.010(3) 0.014(4)
C1 0.059(5) 0.070(5) 0.059(5) -0.037(4) 0.015(4) -0.012(4)
C5 0.090(7) 0.088(7) 0.032(4) 0.005(4) 0.007(4) 0.000(6)
O5 0.048(3) 0.087(4) 0.026(2) -0.004(3) -0.007(2) -0.024(3)

loop_
_atom_type_symbol
_atom_type_description
_atom_type_scat_dispersion_real
_atom_type_scat_dispersion_imag
_atom_type_scat_source
C C 0.0033 0.0016 'International Tables Vol C Tables 4.2.6.8 and 6.1.1.4'
H H 0.0000 0.0000 'International Tables Vol C Tables 4.2.6.8 and 6.1.1.4'
Dy Dy -0.1892 4.4098 'International Tables Vol C Tables 4.2.6.8 and 6.1.1.4'
N N 0.0061 0.0033 'International Tables Vol C Tables 4.2.6.8 and 6.1.1.4'
O O 0.0106 0.0060 'International Tables Vol C Tables 4.2.6.8 and 6.1.1.4'

loop_
_geom_angle_atom_site_label_1
_geom_angle_atom_site_label_2
_geom_angle_atom_site_label_3
_geom_angle
_geom_angle_site_symmetry_1
_geom_angle_site_symmetry_3
C8 C7 C6 120.1(5) . .
C7 C8 C12 118.6(4) . .
C9 C8 C7 120.4(5) . .
C9 C8 C12 120.9(5) . .
C14 O7 Dy1 148.0(3) . 4_565
O7 Dy1 O4 83.02(13) 4_566 .
O7 Dy1 O8 79.93(14) 4_566 .
O7 Dy1 O2 128.11(13) 4_566 2_646
O7 Dy1 O3 156.23(13) 4_566 4_565
O7 Dy1 O1 75.26(12) 4_566 2_646
O7 Dy1 O10 94.83(15) 4_566 .
O7 Dy1 O9 81.94(14) 4_566 .
O7 Dy1 C12 101.86(14) 4_566 2_646
O4 Dy1 O8 141.73(15) . .
O4 Dy1 O2 80.47(13) . 2_646
O4 Dy1 O1 74.78(12) . 2_646
O4 Dy1 O10 146.11(14) . .
O4 Dy1 O9 73.46(14) . .
O4 Dy1 C12 76.07(14) . 2_646
O8 Dy1 O2 136.15(14) . 2_646
O8 Dy1 O1 131.85(14) . 2_646
O8 Dy1 O10 69.74(15) . .
O8 Dy1 O9 70.40(15) . .
O8 Dy1 C12 141.00(15) . 2_646
O2 Dy1 O1 52.99(12) 2_646 2_646
O2 Dy1 O9 137.24(14) 2_646 .
O2 Dy1 C12 26.32(13) 2_646 2_646
O3 Dy1 O4 93.77(15) 4_565 .
O3 Dy1 O8 88.53(14) 4_565 .
O3 Dy1 O2 73.96(13) 4_565 2_646
O3 Dy1 O1 126.73(12) 4_565 2_646
O3 Dy1 O10 100.59(16) 4_565 .
O3 Dy1 O9 74.60(14) 4_565 .
O3 Dy1 C12 100.17(14) 4_565 2_646
O1 Dy1 O9 142.71(13) 2_646 .
O1 Dy1 C12 26.67(13) 2_646 2_646
O10 Dy1 O2 74.40(15) . 2_646
O10 Dy1 O1 72.01(13) . 2_646
O10 Dy1 O9 139.96(15) . .
O10 Dy1 C12 71.29(15) . 2_646
O9 Dy1 C12 148.58(15) . 2_646
C13 O4 Dy1 148.0(4) . .
C14 O8 Dy1 154.0(4) . .
C16 C15 C14 121.1(5) . .
C20 C15 C14 119.3(5) . .
C20 C15 C16 119.6(5) . .
C9 C10 C13 121.1(4) . .
C9 C10 C11 120.0(5) . .
C11 C10 C13 118.8(4) . .
O4 C13 C10 117.6(4) . .
O4 C13 O3 125.6(5) . .
O3 C13 C10 116.8(5) . .
O7 C14 C15 117.6(4) . .
O8 C14 O7 124.4(5) . .
O8 C14 C15 118.0(5) . .
C10 C9 C8 119.6(5) . .
C15 C16 C17 119.4(5) . .
C19 C20 C15 121.1(5) . .
C6 C11 C10 120.8(5) . .
C26 C22 C19 120.8(5) . .
C23 C22 C19 122.4(5) . .
C23 C22 C26 116.8(5) . .
C2 C3 C6 122.4(6) . .
C2 C3 C4 117.9(6) . .
C4 C3 C6 119.7(6) . .
C17 C18 C19 120.2(5) . .
C16 C17 C21 118.8(5) . .
C18 C17 C16 120.7(5) . .
C18 C17 C21 120.4(5) . .
C24 N1 C25 116.9(5) . .
C7 C6 C3 119.4(5) . .
C11 C6 C7 119.0(5) . .
C11 C6 C3 121.5(5) . .
C20 C19 C22 120.5(5) . .
C20 C19 C18 118.9(5) . .
C18 C19 C22 120.5(5) . .
N1 C25 C26 123.8(6) . .
O6 C21 C17 122.0(6) . .
O6 C21 O5 122.7(6) . .
O5 C21 C17 115.3(6) . .
N1 C24 C23 123.8(6) . .
C25 C26 C22 119.4(6) . .
C24 C23 C22 119.3(6) . .
C12 O2 Dy1 94.9(3) . 2_656
C13 O3 Dy1 156.1(4) . 4_566
C12 O1 Dy1 91.2(3) . 2_656
C8 C12 Dy1 178.3(4) . 2_656
O2 C12 C8 119.5(5) . .
O2 C12 Dy1 58.8(3) . 2_656
O2 C12 O1 120.9(5) . .
O1 C12 C8 119.5(4) . .
O1 C12 Dy1 62.1(3) . 2_656
C3 C2 C1 116.2(7) . .
C5 N2 C1 120.1(7) . .
C5 C4 C3 122.0(8) . .
N2 C1 C2 121.8(7) . .
N2 C5 C4 121.6(9) . .

loop_
_geom_bond_atom_site_label_1
_geom_bond_atom_site_label_2
_geom_bond_distance
_geom_bond_site_symmetry_2
C7 C8 1.399(7) .
C7 C6 1.402(7) .
C8 C9 1.389(7) .
C8 C12 1.503(7) .
O7 Dy1 2.269(3) 4_565
O7 C14 1.264(6) .
Dy1 O4 2.312(4) .
Dy1 O8 2.326(4) .
Dy1 O2 2.436(4) 2_646
Dy1 O3 2.310(4) 4_565
Dy1 O1 2.510(4) 2_646
Dy1 O10 2.379(4) .
Dy1 O9 2.520(4) .
Dy1 C12 2.838(5) 2_646
O4 C13 1.251(6) .
O8 C14 1.258(6) .
C15 C14 1.510(7) .
C15 C16 1.397(7) .
C15 C20 1.394(7) .
C10 C13 1.522(7) .
C10 C9 1.386(7) .
C10 C11 1.405(7) .
C13 O3 1.260(6) .
C16 C17 1.399(7) .
C20 C19 1.393(7) .
C11 C6 1.384(7) .
C22 C19 1.493(7) .
C22 C26 1.396(8) .
C22 C23 1.388(8) .
C3 C6 1.498(7) .
C3 C2 1.379(9) .
C3 C4 1.399(9) .
C18 C17 1.384(8) .
C18 C19 1.401(7) .
O6 C21 1.222(8) .
C17 C21 1.504(8) .
N1 C25 1.328(8) .
N1 C24 1.328(8) .
C25 C26 1.376(8) .
C21 O5 1.300(8) .
C24 C23 1.383(8) .
O2 C12 1.263(6) .
O1 C12 1.274(6) .
C2 C1 1.454(10) .
N2 C1 1.341(10) .
N2 C5 1.295(11) .
C4 C5 1.351(9) .

loop_
_geom_torsion_atom_site_label_1
_geom_torsion_atom_site_label_2
_geom_torsion_atom_site_label_3
_geom_torsion_atom_site_label_4
_geom_torsion
_geom_torsion_site_symmetry_1
_geom_torsion_site_symmetry_4
C7 C8 C9 C10 -0.2(8) . .
C7 C8 C12 O2 -172.8(5) . .
C7 C8 C12 O1 8.1(7) . .
C8 C7 C6 C11 0.1(8) . .
C8 C7 C6 C3 -176.9(5) . .
Dy1 O7 C14 O8 91.4(8) 4_565 .
Dy1 O7 C14 C15 -90.3(7) 4_565 .
Dy1 O4 C13 C10 95.9(7) . .
Dy1 O4 C13 O3 -83.4(8) . .
Dy1 O8 C14 O7 -38.7(12) . .
Dy1 O8 C14 C15 143.1(7) . .
Dy1 O2 C12 C8 -179.6(4) 2_656 .
Dy1 O2 C12 O1 -0.5(5) 2_656 .
Dy1 O1 C12 C8 179.6(4) 2_656 .
Dy1 O1 C12 O2 0.5(5) 2_656 .
O4 C13 O3 Dy1 19.3(13) . 4_566
C15 C16 C17 C18 0.4(9) . .
C15 C16 C17 C21 -176.5(5) . .
C15 C20 C19 C22 179.1(5) . .
C15 C20 C19 C18 1.6(8) . .
C10 C13 O3 Dy1 -160.0(7) . 4_566
C10 C11 C6 C7 -1.9(8) . .
C10 C11 C6 C3 175.0(5) . .
C13 C10 C9 C8 174.6(5) . .
C13 C10 C11 C6 -173.6(5) . .
C14 C15 C16 C17 -178.8(5) . .
C14 C15 C20 C19 177.8(5) . .
C9 C8 C12 O2 6.4(8) . .
C9 C8 C12 O1 -172.7(5) . .
C9 C10 C13 O4 -177.6(5) . .
C9 C10 C13 O3 1.8(8) . .
C9 C10 C11 C6 2.7(8) . .
C16 C15 C14 O7 -171.9(5) . .
C16 C15 C14 O8 6.5(8) . .
C16 C15 C20 C19 -2.3(8) . .
C16 C17 C21 O6 8.5(10) . .
C16 C17 C21 O5 -172.6(6) . .
C20 C15 C14 O7 8.1(7) . .
C20 C15 C14 O8 -173.6(5) . .
C20 C15 C16 C17 1.3(8) . .
C11 C10 C13 O4 -1.3(8) . .
C11 C10 C13 O3 178.0(5) . .
C11 C10 C9 C8 -1.6(8) . .
C3 C2 C1 N2 5.5(12) . .
C3 C4 C5 N2 5.4(14) . .
C18 C17 C21 O6 -168.5(7) . .
C18 C17 C21 O5 10.4(9) . .
C17 C18 C19 C20 0.2(9) . .
C17 C18 C19 C22 -177.4(5) . .
N1 C25 C26 C22 -1.4(12) . .
N1 C24 C23 C22 -1.4(11) . .
C6 C7 C8 C9 1.0(8) . .
C6 C7 C8 C12 -179.8(5) . .
C6 C3 C2 C1 176.0(6) . .
C6 C3 C4 C5 179.0(7) . .
C19 C22 C26 C25 179.3(6) . .
C19 C22 C23 C24 -178.0(6) . .
C19 C18 C17 C16 -1.1(9) . .
C19 C18 C17 C21 175.8(6) . .
C25 N1 C24 C23 0.4(11) . .
C24 N1 C25 C26 1.0(11) . .
C26 C22 C19 C20 -35.9(8) . .
C26 C22 C19 C18 141.6(6) . .
C26 C22 C23 C24 1.0(9) . .
C23 C22 C19 C20 143.0(6) . .
C23 C22 C19 C18 -39.5(8) . .
C23 C22 C26 C25 0.3(10) . .
C12 C8 C9 C10 -179.4(5) . .
C2 C3 C6 C7 -130.5(6) . .
C2 C3 C6 C11 52.6(8) . .
C2 C3 C4 C5 -0.7(11) . .
C4 C3 C6 C7 49.9(8) . .
C4 C3 C6 C11 -127.0(7) . .
C4 C3 C2 C1 -4.3(10) . .
C1 N2 C5 C4 -4.3(14) . .
C5 N2 C1 C2 -1.2(13) . .
